data_4029984
loop_
_publ_author_name
'Busacca, Carl A.'
'Milligan, John A.'
'Rattanangkool, Eakkaphon'
'Ramavarapu, Cyrus'
'Chen, Anji'
'Saha, Anjan K.'
'Li, Zhibin'
'Lee, Heewon'
'Geib, Steven J.'
'Wang, Guijun'
'Senanayake, Chris H.'
'Wipf, Peter'

_publ_section_title
;
 Synthesis of phosphaguanidines by hydrophosphination of carbodiimides
 with phosphine boranes.
;
_journal_issue 20
_journal_name_full 'The Journal of organic chemistry'
_journal_page_first 9878
_journal_page_last 9887
_journal_paper_doi 10.1021/jo501841s
_journal_volume 79
_journal_year 2014
_chemical_formula_sum 'C21 H34 B3 N4 P'
_chemical_formula_weight 405.92
_chemical_name_systematic
;
 ?
;
_space_group_crystal_system monoclinic
_space_group_IT_number 14
_space_group_name_Hall '-P 2ybc'
_space_group_name_H-M_alt 'P 1 21/c 1'
_symmetry_space_group_name_Hall '-P 2ybc'
_symmetry_space_group_name_H-M 'P 1 21/c 1'
_atom_sites_solution_hydrogens mixed
_audit_creation_method SHELXL-2013
_cell_angle_alpha 90
_cell_angle_beta 91.043(6)
_cell_angle_gamma 90
_cell_formula_units_Z 4
_cell_length_a 8.0389(7)
_cell_length_b 22.5581(18)
_cell_length_c 12.9197(11)
_cell_measurement_temperature 100(2)
_cell_volume 2342.5(3)
_computing_structure_refinement 'SHELXL-2013 (Sheldrick, 2013)'
_diffrn_ambient_temperature 100(2)
_diffrn_measured_fraction_theta_full 0.676
_diffrn_measured_fraction_theta_max 0.738
_diffrn_radiation_type CuK\a
_diffrn_radiation_wavelength 1.54178
_diffrn_reflns_av_R_equivalents 0.0451
_diffrn_reflns_av_unetI/netI 0.0558
_diffrn_reflns_Laue_measured_fraction_full 0.676
_diffrn_reflns_Laue_measured_fraction_max 0.738
_diffrn_reflns_limit_h_max 9
_diffrn_reflns_limit_h_min -8
_diffrn_reflns_limit_k_max 26
_diffrn_reflns_limit_k_min -22
_diffrn_reflns_limit_l_max 11
_diffrn_reflns_limit_l_min -12
_diffrn_reflns_number 11192
_diffrn_reflns_point_group_measured_fraction_full 0.676
_diffrn_reflns_point_group_measured_fraction_max 0.738
_diffrn_reflns_theta_full 67.679
_diffrn_reflns_theta_max 63.966
_diffrn_reflns_theta_min 5.206
_exptl_absorpt_coefficient_mu 1.128
_exptl_crystal_density_diffrn 1.151
_exptl_crystal_F_000 872
_exptl_crystal_size_max 0.040
_exptl_crystal_size_mid 0.020
_exptl_crystal_size_min 0.002
_refine_diff_density_max 0.300
_refine_diff_density_min -0.450
_refine_diff_density_rms 0.069
_refine_ls_extinction_method none
_refine_ls_goodness_of_fit_ref 0.978
_refine_ls_hydrogen_treatment mixed
_refine_ls_matrix_type full
_refine_ls_number_parameters 275
_refine_ls_number_reflns 2872
_refine_ls_number_restraints 0
_refine_ls_restrained_S_all 0.978
_refine_ls_R_factor_all 0.0794
_refine_ls_R_factor_gt 0.0411
_refine_ls_shift/su_max 0.010
_refine_ls_shift/su_mean 0.000
_refine_ls_structure_factor_coef Fsqd
_refine_ls_weighting_details
;
 w=1/[\s^2^(Fo^2^)+(0.1000P)^2^]
 where P=(Fo^2^+2Fc^2^)/3
;
_refine_ls_weighting_scheme calc
_refine_ls_wR_factor_gt 0.1081
_refine_ls_wR_factor_ref 0.1426
_reflns_Friedel_coverage 0.000
_reflns_number_gt 2004
_reflns_number_total 2872
_reflns_threshold_expression 'I > 2\s(I)'
_cod_data_source_file jo501841s_si_001.cif
_cod_data_source_block compound_4
_cod_depositor_comments 'Adding full bibliography for 4029984--4029987.cif.'
_cod_database_code 4029984
_shelx_space_group_comment
;
The symmetry employed for this shelxl refinement is uniquely defined
by the following loop, which should always be used as a source of
symmetry information in preference to the above space-group names.
They are only intended as comments.
;
_shelx_estimated_absorpt_t_min 0.956
_shelx_estimated_absorpt_t_max 0.998
_shelxl_version_number 2013-2

loop_
_space_group_symop_operation_xyz
'x, y, z'
'-x, y+1/2, -z+1/2'
'-x, -y, -z'
'x, -y-1/2, z-1/2'

loop_
_atom_site_label
_atom_site_type_symbol
_atom_site_fract_x
_atom_site_fract_y
_atom_site_fract_z
_atom_site_U_iso_or_equiv
_atom_site_adp_type
_atom_site_occupancy
_atom_site_site_symmetry_order
_atom_site_calc_flag
_atom_site_refinement_flags_posn
_atom_site_refinement_flags_adp
P1 P 0.44461(10) 0.64228(3) 0.27679(6) 0.0199(3) Uani 1 1 d . .
C36 C -0.1432(4) 0.80991(14) 0.3199(3) 0.0245(9) Uani 1 1 d . .
C31 C 0.0889(4) 0.75170(12) 0.3820(2) 0.0182(8) Uani 1 1 d . .
N3 N 0.3662(4) 0.75623(11) 0.2341(2) 0.0237(7) Uani 1 1 d . .
C34 C -0.0682(4) 0.81175(13) 0.4992(3) 0.0220(8) Uani 1 1 d . .
N6 N 0.2129(3) 0.70772(10) 0.36774(19) 0.0206(7) Uani 1 1 d . .
C2 C 0.3236(4) 0.71040(13) 0.2977(2) 0.0206(8) Uani 1 1 d . .
C3 C 0.2823(4) 0.58602(12) 0.2630(2) 0.0231(8) Uani 1 1 d . .
H4 H 0.2096 0.5885 0.3249 0.028 Uiso 1 1 calc R U
C4 C 0.3539(4) 0.52352(12) 0.2585(3) 0.0304(9) Uani 1 1 d . .
H5 H 0.4100 0.5142 0.3254 0.037 Uiso 1 1 calc R U
H13 H 0.4383 0.5217 0.2038 0.037 Uiso 1 1 calc R U
C5 C 0.2187(4) 0.47703(14) 0.2362(3) 0.0371(10) Uani 1 1 d . .
H6 H 0.2711 0.4376 0.2291 0.045 Uiso 1 1 calc R U
H7 H 0.1419 0.4753 0.2951 0.045 Uiso 1 1 calc R U
C6 C 0.1219(4) 0.49128(14) 0.1390(3) 0.0344(9) Uani 1 1 d . .
H2 H 0.0336 0.4612 0.1279 0.041 Uiso 1 1 calc R U
H8 H 0.1968 0.4899 0.0791 0.041 Uiso 1 1 calc R U
C7 C 0.8580(4) 0.63083(13) 0.5353(3) 0.0277(9) Uani 1 1 d . .
H3 H 0.9116 0.6211 0.6028 0.033 Uiso 1 1 calc R U
H34 H 0.9414 0.6508 0.4920 0.033 Uiso 1 1 calc R U
C8 C 0.8000(4) 0.57388(13) 0.4823(3) 0.0313(9) Uani 1 1 d . .
H33 H 0.8976 0.5486 0.4679 0.038 Uiso 1 1 calc R U
H44 H 0.7262 0.5517 0.5290 0.038 Uiso 1 1 calc R U
C9 C 0.7069(4) 0.58742(14) 0.3813(2) 0.0289(9) Uani 1 1 d . .
H42 H 0.6675 0.5499 0.3496 0.035 Uiso 1 1 calc R U
H30 H 0.7838 0.6065 0.3324 0.035 Uiso 1 1 calc R U
C10 C 0.5574(4) 0.62840(12) 0.3986(2) 0.0199(8) Uani 1 1 d . .
H25 H 0.4801 0.6079 0.4467 0.024 Uiso 1 1 calc R U
C11 C 0.0436(4) 0.55231(14) 0.1459(3) 0.0365(9) Uani 1 1 d . .
H9 H -0.0384 0.5527 0.2021 0.044 Uiso 1 1 calc R U
H12 H -0.0160 0.5614 0.0801 0.044 Uiso 1 1 calc R U
C12 C 0.1756(4) 0.59957(13) 0.1671(3) 0.0338(9) Uani 1 1 d . .
H10 H 0.2484 0.6027 0.1064 0.041 Uiso 1 1 calc R U
H11 H 0.1203 0.6384 0.1763 0.041 Uiso 1 1 calc R U
B6 B 0.5864(5) 0.65170(16) 0.1608(3) 0.0299(10) Uani 1 1 d . .
H16 H 0.6331 0.6131 0.1419 0.045 Uiso 1 1 calc R U
H14 H 0.6769 0.6791 0.1790 0.045 Uiso 1 1 calc R U
H15 H 0.5219 0.6677 0.1021 0.045 Uiso 1 1 calc R U
C14 C 0.3390(4) 0.81800(13) 0.2496(3) 0.0218(8) Uani 1 1 d . .
C15 C 0.2908(4) 0.85295(13) 0.1665(3) 0.0257(9) Uani 1 1 d . .
H21 H 0.2749 0.8359 0.0999 0.031 Uiso 1 1 calc R U
C16 C 0.2658(4) 0.91317(14) 0.1813(3) 0.0322(9) Uani 1 1 d . .
H20 H 0.2335 0.9375 0.1243 0.039 Uiso 1 1 calc R U
C17 C 0.2875(4) 0.93776(15) 0.2777(3) 0.0353(9) Uani 1 1 d . .
H19 H 0.2679 0.9789 0.2878 0.042 Uiso 1 1 calc R U
C18 C 0.3377(4) 0.90278(14) 0.3600(3) 0.0333(9) Uani 1 1 d . .
H17 H 0.3539 0.9200 0.4265 0.040 Uiso 1 1 calc R U
C19 C 0.3645(4) 0.84289(13) 0.3462(3) 0.0249(8) Uani 1 1 d . .
H18 H 0.4004 0.8189 0.4028 0.030 Uiso 1 1 calc R U
C20 C 0.6186(4) 0.68592(13) 0.4514(2) 0.0229(8) Uani 1 1 d . .
H28 H 0.6927 0.7076 0.4041 0.028 Uiso 1 1 calc R U
H29 H 0.5221 0.7117 0.4660 0.028 Uiso 1 1 calc R U
C21 C 0.7125(4) 0.67215(13) 0.5522(2) 0.0255(8) Uani 1 1 d . .
H26 H 0.7538 0.7096 0.5833 0.031 Uiso 1 1 calc R U
H27 H 0.6352 0.6537 0.6016 0.031 Uiso 1 1 calc R U
C35 C -0.1707(4) 0.83064(12) 0.4187(3) 0.0235(8) Uani 1 1 d . .
H1 H -0.2589 0.8576 0.4312 0.028 Uiso 1 1 calc R U
C37 C -0.0152(4) 0.77083(13) 0.3012(2) 0.0222(8) Uani 1 1 d . .
H23 H 0.0020 0.7568 0.2329 0.027 Uiso 1 1 calc R U
C33 C 0.0607(4) 0.77226(12) 0.4810(2) 0.0209(8) Uani 1 1 d . .
H22 H 0.1298 0.7593 0.5369 0.025 Uiso 1 1 calc R U
H41 H -0.214(4) 0.8223(12) 0.264(2) 0.024(9) Uiso 1 1 d . .
H43 H -0.089(3) 0.8240(12) 0.571(2) 0.015(8) Uiso 1 1 d . .
H45 H 0.427(4) 0.7487(12) 0.189(2) 0.006(9) Uiso 1 1 d . .

loop_
_atom_site_aniso_label
_atom_site_aniso_U_11
_atom_site_aniso_U_22
_atom_site_aniso_U_33
_atom_site_aniso_U_23
_atom_site_aniso_U_13
_atom_site_aniso_U_12
P1 0.0235(5) 0.0172(5) 0.0191(6) -0.0004(4) 0.0018(4) 0.0019(3)
C36 0.0221(19) 0.0255(18) 0.026(2) 0.0002(17) -0.0019(18) 0.0057(15)
C31 0.0193(17) 0.0147(16) 0.021(2) -0.0015(15) 0.0051(16) 0.0029(13)
N3 0.0303(18) 0.0191(16) 0.0220(18) 0.0018(15) 0.0099(16) 0.0035(13)
C34 0.0247(19) 0.0240(18) 0.017(2) -0.0042(17) 0.0059(18) -0.0023(15)
N6 0.0257(15) 0.0167(14) 0.0194(16) 0.0004(12) 0.0021(14) 0.0018(12)
C2 0.0277(19) 0.0185(18) 0.0154(19) 0.0031(16) -0.0030(18) -0.0031(15)
C3 0.0242(17) 0.0223(17) 0.023(2) -0.0030(15) 0.0000(16) 0.0039(14)
C4 0.034(2) 0.0193(17) 0.037(2) 0.0012(16) -0.0042(18) 0.0027(15)
C5 0.043(2) 0.0225(18) 0.045(3) 0.0022(17) -0.005(2) -0.0057(16)
C6 0.039(2) 0.029(2) 0.036(2) -0.0112(17) 0.0015(19) -0.0052(16)
C7 0.0262(19) 0.0310(19) 0.026(2) 0.0039(16) -0.0046(17) 0.0009(15)
C8 0.033(2) 0.0255(18) 0.035(2) 0.0001(17) -0.0061(18) 0.0070(15)
C9 0.0299(19) 0.0248(18) 0.032(2) -0.0052(16) -0.0045(18) 0.0091(15)
C10 0.0215(18) 0.0168(16) 0.022(2) 0.0000(15) 0.0036(16) 0.0003(13)
C11 0.036(2) 0.034(2) 0.038(2) -0.0054(18) -0.0118(19) 0.0015(17)
C12 0.041(2) 0.0221(18) 0.038(2) -0.0024(17) -0.013(2) -0.0006(16)
B6 0.036(2) 0.029(2) 0.024(3) 0.0007(19) 0.005(2) 0.0026(19)
C14 0.0193(18) 0.0155(17) 0.031(2) 0.0001(17) 0.0044(16) 0.0014(13)
C15 0.0246(19) 0.0249(19) 0.027(2) 0.0070(17) -0.0008(17) -0.0043(15)
C16 0.0244(19) 0.0237(19) 0.048(3) 0.0177(19) 0.0005(19) -0.0001(15)
C17 0.031(2) 0.0191(18) 0.056(3) 0.002(2) 0.014(2) -0.0019(16)
C18 0.040(2) 0.024(2) 0.036(2) -0.0060(18) 0.0109(19) -0.0102(16)
C19 0.0267(19) 0.0211(18) 0.027(2) 0.0037(16) 0.0053(17) -0.0043(14)
C20 0.0260(18) 0.0205(17) 0.022(2) -0.0014(15) 0.0004(16) 0.0007(14)
C21 0.0279(19) 0.0288(19) 0.020(2) -0.0048(15) -0.0041(17) -0.0035(15)
C35 0.0220(18) 0.0174(17) 0.031(2) -0.0020(17) 0.0071(18) 0.0053(14)
C37 0.0284(19) 0.0233(17) 0.0149(19) 0.0016(15) 0.0028(17) -0.0028(15)
C33 0.0217(18) 0.0214(17) 0.019(2) 0.0009(15) 0.0004(16) 0.0019(15)

loop_
_atom_type_symbol
_atom_type_description
_atom_type_scat_dispersion_real
_atom_type_scat_dispersion_imag
_atom_type_scat_source
C C 0.0181 0.0091 'International Tables Vol C Tables 4.2.6.8 and 6.1.1.4'
H H 0.0000 0.0000 'International Tables Vol C Tables 4.2.6.8 and 6.1.1.4'
N N 0.0311 0.0180 'International Tables Vol C Tables 4.2.6.8 and 6.1.1.4'
B B 0.0090 0.0039 'International Tables Vol C Tables 4.2.6.8 and 6.1.1.4'
P P 0.2955 0.4335 'International Tables Vol C Tables 4.2.6.8 and 6.1.1.4'

loop_
_geom_angle_atom_site_label_1
_geom_angle_atom_site_label_2
_geom_angle_atom_site_label_3
_geom_angle
C3 P1 C10 107.87(13)
C3 P1 C2 102.46(14)
C10 P1 C2 105.77(13)
C3 P1 B6 115.86(16)
C10 P1 B6 113.59(16)
C2 P1 B6 110.29(16)
C35 C36 C37 120.7(3)
C35 C36 H41 120.0(17)
C37 C36 H41 119.3(17)
C33 C31 C37 118.8(3)
C33 C31 N6 118.8(3)
C37 C31 N6 122.1(3)
C2 N3 C14 127.8(3)
C2 N3 H45 117(2)
C14 N3 H45 115(2)
C35 C34 C33 120.4(3)
C35 C34 H43 121.1(16)
C33 C34 H43 118.3(16)
C2 N6 C31 123.8(3)
N6 C2 N3 130.1(3)
N6 C2 P1 116.1(2)
N3 C2 P1 113.8(3)
C4 C3 C12 111.2(2)
C4 C3 P1 112.2(2)
C12 C3 P1 109.3(2)
C4 C3 H4 108.0
C12 C3 H4 108.0
P1 C3 H4 108.0
C3 C4 C5 111.9(3)
C3 C4 H5 109.2
C5 C4 H5 109.2
C3 C4 H13 109.2
C5 C4 H13 109.2
H5 C4 H13 107.9
C6 C5 C4 111.5(3)
C6 C5 H6 109.3
C4 C5 H6 109.3
C6 C5 H7 109.3
C4 C5 H7 109.3
H6 C5 H7 108.0
C5 C6 C11 110.8(3)
C5 C6 H2 109.5
C11 C6 H2 109.5
C5 C6 H8 109.5
C11 C6 H8 109.5
H2 C6 H8 108.1
C21 C7 C8 110.7(3)
C21 C7 H3 109.5
C8 C7 H3 109.5
C21 C7 H34 109.5
C8 C7 H34 109.5
H3 C7 H34 108.1
C9 C8 C7 111.0(2)
C9 C8 H33 109.4
C7 C8 H33 109.4
C9 C8 H44 109.4
C7 C8 H44 109.4
H33 C8 H44 108.0
C8 C9 C10 111.7(3)
C8 C9 H42 109.3
C10 C9 H42 109.3
C8 C9 H30 109.3
C10 C9 H30 109.3
H42 C9 H30 107.9
C9 C10 C20 109.1(2)
C9 C10 P1 110.8(2)
C20 C10 P1 112.7(2)
C9 C10 H25 108.0
C20 C10 H25 108.0
P1 C10 H25 108.0
C6 C11 C12 110.9(3)
C6 C11 H9 109.5
C12 C11 H9 109.5
C6 C11 H12 109.5
C12 C11 H12 109.5
H9 C11 H12 108.0
C3 C12 C11 112.6(3)
C3 C12 H10 109.1
C11 C12 H10 109.1
C3 C12 H11 109.1
C11 C12 H11 109.1
H10 C12 H11 107.8
P1 B6 H16 109.5
P1 B6 H14 109.5
H16 B6 H14 109.5
P1 B6 H15 109.5
H16 B6 H15 109.5
H14 B6 H15 109.5
C19 C14 C15 120.4(3)
C19 C14 N3 120.3(3)
C15 C14 N3 119.3(3)
C16 C15 C14 119.4(3)
C16 C15 H21 120.3
C14 C15 H21 120.3
C17 C16 C15 120.3(3)
C17 C16 H20 119.9
C15 C16 H20 119.9
C16 C17 C18 120.0(3)
C16 C17 H19 120.0
C18 C17 H19 120.0
C19 C18 C17 120.4(3)
C19 C18 H17 119.8
C17 C18 H17 119.8
C18 C19 C14 119.6(3)
C18 C19 H18 120.2
C14 C19 H18 120.2
C21 C20 C10 110.8(2)
C21 C20 H28 109.5
C10 C20 H28 109.5
C21 C20 H29 109.5
C10 C20 H29 109.5
H28 C20 H29 108.1
C7 C21 C20 111.9(3)
C7 C21 H26 109.2
C20 C21 H26 109.2
C7 C21 H27 109.2
C20 C21 H27 109.2
H26 C21 H27 107.9
C36 C35 C34 119.2(3)
C36 C35 H1 120.4
C34 C35 H1 120.4
C36 C37 C31 120.4(3)
C36 C37 H23 119.8
C31 C37 H23 119.8
C31 C33 C34 120.5(3)
C31 C33 H22 119.8
C34 C33 H22 119.8

loop_
_geom_bond_atom_site_label_1
_geom_bond_atom_site_label_2
_geom_bond_distance
P1 C3 1.826(3)
P1 C10 1.829(3)
P1 C2 1.841(3)
P1 B6 1.911(4)
C36 C35 1.380(4)
C36 C37 1.379(4)
C36 H41 0.96(3)
C31 C33 1.383(4)
C31 C37 1.395(4)
C31 N6 1.421(4)
N3 C2 1.368(4)
N3 C14 1.425(4)
N3 H45 0.78(3)
C34 C35 1.382(4)
C34 C33 1.390(4)
C34 H43 0.99(3)
N6 C2 1.282(4)
C3 C4 1.524(4)
C3 C12 1.525(4)
C3 H4 1.0000
C4 C5 1.534(4)
C4 H5 0.9900
C4 H13 0.9900
C5 C6 1.500(5)
C5 H6 0.9900
C5 H7 0.9900
C6 C11 1.517(4)
C6 H2 0.9900
C6 H8 0.9900
C7 C21 1.515(4)
C7 C8 1.525(4)
C7 H3 0.9900
C7 H34 0.9900
C8 C9 1.524(4)
C8 H33 0.9900
C8 H44 0.9900
C9 C10 1.536(4)
C9 H42 0.9900
C9 H30 0.9900
C10 C20 1.542(4)
C10 H25 1.0000
C11 C12 1.526(4)
C11 H9 0.9900
C11 H12 0.9900
C12 H10 0.9900
C12 H11 0.9900
B6 H16 0.9800
B6 H14 0.9800
B6 H15 0.9800
C14 C19 1.380(4)
C14 C15 1.382(4)
C15 C16 1.387(4)
C15 H21 0.9500
C16 C17 1.372(5)
C16 H20 0.9500
C17 C18 1.378(5)
C17 H19 0.9500
C18 C19 1.380(4)
C18 H17 0.9500
C19 H18 0.9500
C20 C21 1.526(4)
C20 H28 0.9900
C20 H29 0.9900
C21 H26 0.9900
C21 H27 0.9900
C35 H1 0.9500
C37 H23 0.9500
C33 H22 0.9500

loop_
_geom_torsion_atom_site_label_1
_geom_torsion_atom_site_label_2
_geom_torsion_atom_site_label_3
_geom_torsion_atom_site_label_4
_geom_torsion
C33 C31 N6 C2 -133.0(3)
C37 C31 N6 C2 53.0(4)
C31 N6 C2 N3 10.9(5)
C31 N6 C2 P1 -168.4(2)
C14 N3 C2 N6 22.4(5)
C14 N3 C2 P1 -158.4(2)
C3 P1 C2 N6 50.1(2)
C10 P1 C2 N6 -62.8(2)
B6 P1 C2 N6 174.0(2)
C3 P1 C2 N3 -129.3(2)
C10 P1 C2 N3 117.8(2)
B6 P1 C2 N3 -5.4(3)
C10 P1 C3 C4 -61.3(3)
C2 P1 C3 C4 -172.7(2)
B6 P1 C3 C4 67.2(3)
C10 P1 C3 C12 174.9(2)
C2 P1 C3 C12 63.6(2)
B6 P1 C3 C12 -56.5(3)
C12 C3 C4 C5 -51.6(4)
P1 C3 C4 C5 -174.3(2)
C3 C4 C5 C6 55.1(4)
C4 C5 C6 C11 -57.4(4)
C21 C7 C8 C9 55.5(4)
C7 C8 C9 C10 -57.1(4)
C8 C9 C10 C20 57.0(3)
C8 C9 C10 P1 -178.4(2)
C3 P1 C10 C9 91.2(2)
C2 P1 C10 C9 -159.8(2)
B6 P1 C10 C9 -38.7(3)
C3 P1 C10 C20 -146.3(2)
C2 P1 C10 C20 -37.3(3)
B6 P1 C10 C20 83.8(3)
C5 C6 C11 C12 57.0(4)
C4 C3 C12 C11 51.9(4)
P1 C3 C12 C11 176.2(2)
C6 C11 C12 C3 -54.6(4)
C2 N3 C14 C19 41.5(5)
C2 N3 C14 C15 -140.0(3)
C19 C14 C15 C16 -1.0(4)
N3 C14 C15 C16 -179.4(3)
C14 C15 C16 C17 -0.5(5)
C15 C16 C17 C18 1.4(5)
C16 C17 C18 C19 -0.8(5)
C17 C18 C19 C14 -0.7(5)
C15 C14 C19 C18 1.6(4)
N3 C14 C19 C18 -180.0(3)
C9 C10 C20 C21 -56.3(3)
P1 C10 C20 C21 -179.7(2)
C8 C7 C21 C20 -55.9(3)
C10 C20 C21 C7 56.9(3)
C37 C36 C35 C34 0.0(5)
C33 C34 C35 C36 -0.1(4)
C35 C36 C37 C31 -0.2(5)
C33 C31 C37 C36 0.5(4)
N6 C31 C37 C36 174.5(3)
C37 C31 C33 C34 -0.7(4)
N6 C31 C33 C34 -174.9(3)
C35 C34 C33 C31 0.5(4)
